data_7206264
loop_
_publ_author_name
'Niu, Yun-Yin'
'Wang, Ling-Fang'
'Lv, Xiao-Rui'
'Du, Hai-Juan'
'Qiao, Yong-Zhen'
'Wang, Hong-Mei'
'Song, Li-Sha'
'Wu, Ben-Lai'
'Hou, Hong-Wei'
'Ng, Seik Weng'

_publ_section_title
;
 Construction and isomeric transformation of polyoxometalates directed
 by 1,\w-bis(pyridinium)alkane templates
;
_journal_issue 16
_journal_name_full CrystEngComm
_journal_page_first 5071
_journal_paper_doi 10.1039/c1ce05245d
_journal_volume 13
_journal_year 2011
_chemical_formula_sum 'C44 H68 Mo8 N4 O26'
_chemical_formula_weight 1836.54
_chemical_name_systematic
;

?

;
_space_group_IT_number 14
_symmetry_cell_setting monoclinic
_symmetry_space_group_name_Hall '-P 2yn'
_symmetry_space_group_name_H-M 'P 1 21/n 1'
_atom_sites_solution_hydrogens geom
_atom_sites_solution_primary direct
_atom_sites_solution_secondary difmap
_audit_creation_method SHELXL-97
_cell_angle_alpha 90.00
_cell_angle_beta 97.3650(10)
_cell_angle_gamma 90.00
_cell_formula_units_Z 2
_cell_length_a 12.5475(7)
_cell_length_b 16.7311(10)
_cell_length_c 14.5205(8)
_cell_measurement_reflns_used 8146
_cell_measurement_temperature 295(2)
_cell_measurement_theta_max 29.00
_cell_measurement_theta_min 2.30
_cell_volume 3023.2(3)
_computing_cell_refinement 'Bruker SMART'
_computing_data_collection 'Bruker SMART'
_computing_data_reduction 'Bruker SAINT'
_computing_molecular_graphics 'Bruker SHELXTL'
_computing_publication_material 'Bruker SHELXTL'
_computing_structure_refinement 'SHELXL-97 (Sheldrick, 1997)'
_computing_structure_solution 'SHELXS-97 (Sheldrick, 1990)'
_diffrn_ambient_temperature 295(2)
_diffrn_measured_fraction_theta_full 0.998
_diffrn_measured_fraction_theta_max 0.998
_diffrn_measurement_device_type 'CCD area detector'
_diffrn_measurement_method 'phi and omega scans'
_diffrn_radiation_monochromator graphite
_diffrn_radiation_source 'fine-focus sealed tube'
_diffrn_radiation_type MoK\a
_diffrn_radiation_wavelength 0.71073
_diffrn_reflns_av_R_equivalents 0.0173
_diffrn_reflns_av_sigmaI/netI 0.0198
_diffrn_reflns_limit_h_max 10
_diffrn_reflns_limit_h_min -15
_diffrn_reflns_limit_k_max 20
_diffrn_reflns_limit_k_min -20
_diffrn_reflns_limit_l_max 17
_diffrn_reflns_limit_l_min -17
_diffrn_reflns_number 16634
_diffrn_reflns_theta_full 25.50
_diffrn_reflns_theta_max 25.50
_diffrn_reflns_theta_min 2.04
_diffrn_standards_number 0
_exptl_absorpt_coefficient_mu 1.685
_exptl_absorpt_correction_T_max 0.7513
_exptl_absorpt_correction_T_min 0.6063
_exptl_absorpt_correction_type multi-scan
_exptl_absorpt_process_details sadabs
_exptl_crystal_colour colorless
_exptl_crystal_density_diffrn 2.018
_exptl_crystal_density_method 'not measured'
_exptl_crystal_description block
_exptl_crystal_F_000 1808
_exptl_crystal_size_max 0.33
_exptl_crystal_size_mid 0.25
_exptl_crystal_size_min 0.18
_refine_diff_density_max 1.183
_refine_diff_density_min -0.673
_refine_diff_density_rms 0.067
_refine_ls_extinction_method none
_refine_ls_goodness_of_fit_ref 1.034
_refine_ls_hydrogen_treatment constr
_refine_ls_matrix_type full
_refine_ls_number_parameters 370
_refine_ls_number_reflns 5618
_refine_ls_number_restraints 0
_refine_ls_restrained_S_all 1.034
_refine_ls_R_factor_all 0.0282
_refine_ls_R_factor_gt 0.0231
_refine_ls_shift/su_max 0.001
_refine_ls_shift/su_mean 0.000
_refine_ls_structure_factor_coef Fsqd
_refine_ls_weighting_details 'calc w=1/[\s^2^(Fo^2^)+(0.0240P)^2^+3.1228P] where P=(Fo^2^+2Fc^2^)/3'
_refine_ls_weighting_scheme calc
_refine_ls_wR_factor_gt 0.0540
_refine_ls_wR_factor_ref 0.0567
_reflns_number_gt 4931
_reflns_number_total 5618
_reflns_threshold_expression >2sigma(I)
_cod_data_source_file c1ce05245d.txt
_cod_data_source_block 10
_cod_depositor_comments
;
The following automatic conversions were performed:

'_symmetry_cell_setting' value 'Monoclinic' changed to 'monoclinic'
according to /home/saulius/struct/CIF-dictionaries/cif_core.dic
dictionary named 'cif_core.dic' version 2.4.1 from 2010-06-29.

Automatic conversion script
Id: cif_fix_values 1715 2011-07-08 13:25:40Z adriana 
;
_cod_original_sg_symbol_H-M P2(1)/n
_cod_database_code 7206264

loop_
_symmetry_equiv_pos_as_xyz
'x, y, z'
'-x+1/2, y+1/2, -z+1/2'
'-x, -y, -z'
'x-1/2, -y-1/2, z-1/2'

loop_
_atom_site_label
_atom_site_type_symbol
_atom_site_fract_x
_atom_site_fract_y
_atom_site_fract_z
_atom_site_U_iso_or_equiv
_atom_site_adp_type
_atom_site_occupancy
_atom_site_symmetry_multiplicity
_atom_site_calc_flag
_atom_site_refinement_flags
_atom_site_disorder_assembly
_atom_site_disorder_group
Mo1 Mo 0.02414(2) 0.400890(14) 0.019133(16) 0.02790(7) Uani 1 1 d . . .
Mo2 Mo -0.04261(2) 0.443535(16) 0.236835(17) 0.03371(7) Uani 1 1 d . . .
Mo3 Mo 0.18511(2) 0.536157(16) 0.143209(17) 0.03200(7) Uani 1 1 d . . .
Mo4 Mo 0.24317(2) 0.576589(16) -0.064966(18) 0.03368(7) Uani 1 1 d . . .
O1 O -0.03051(16) 0.38478(12) -0.09519(14) 0.0363(5) Uani 1 1 d . . .
O2 O -0.08490(16) 0.37251(11) 0.08884(13) 0.0326(4) Uani 1 1 d . . .
O3 O 0.07071(17) 0.45802(12) 0.16535(14) 0.0368(5) Uani 1 1 d . . .
O4 O 0.11086(15) 0.49360(11) 0.00592(13) 0.0303(4) Uani 1 1 d . . .
O5 O 0.11565(17) 0.32679(12) 0.04304(15) 0.0430(5) Uani 1 1 d . . .
O6 O -0.18012(18) 0.47036(13) 0.18652(14) 0.0433(5) Uani 1 1 d . . .
O7 O -0.0355(2) 0.35373(14) 0.29065(16) 0.0538(6) Uani 1 1 d . . .
O8 O -0.0161(2) 0.51232(15) 0.32266(16) 0.0569(6) Uani 1 1 d . . .
O9 O 0.19143(19) 0.58819(13) 0.24405(14) 0.0443(5) Uani 1 1 d . . .
O10 O 0.24223(17) 0.60863(12) 0.06214(14) 0.0372(5) Uani 1 1 d . . .
O11 O 0.28920(17) 0.47076(13) 0.16101(15) 0.0420(5) Uani 1 1 d . . .
O12 O 0.33498(19) 0.50178(15) -0.04691(15) 0.0516(6) Uani 1 1 d . . .
O13 O 0.30905(19) 0.65543(15) -0.10275(16) 0.0549(6) Uani 1 1 d . . .
N1 N 0.8868(2) 1.23772(17) 0.60678(19) 0.0496(7) Uani 1 1 d . . .
N2 N 0.6689(2) 0.64597(15) 1.28179(17) 0.0369(6) Uani 1 1 d . . .
C1 C 0.9023(3) 1.1723(2) 0.5571(2) 0.0548(10) Uani 1 1 d . . .
H1 H 0.8688 1.1246 0.5693 0.066 Uiso 1 1 calc R . .
C2 C 0.9662(3) 1.1754(3) 0.4894(3) 0.0644(11) Uani 1 1 d . . .
H2 H 0.9788 1.1295 0.4562 0.077 Uiso 1 1 calc R . .
C3 C 1.0128(4) 1.2466(3) 0.4697(3) 0.0783(14) Uani 1 1 d . . .
H3 H 1.0550 1.2499 0.4217 0.094 Uiso 1 1 calc R . .
C4 C 0.9960(4) 1.3127(3) 0.5219(4) 0.0820(15) Uani 1 1 d . . .
H4 H 1.0275 1.3612 0.5097 0.098 Uiso 1 1 calc R . .
C5 C 0.9337(3) 1.3074(2) 0.5909(3) 0.0645(11) Uani 1 1 d . . .
H5 H 0.9235 1.3519 0.6271 0.077 Uiso 1 1 calc R . .
C6 C 0.8135(3) 1.2329(3) 0.6787(3) 0.0650(11) Uani 1 1 d . . .
H6A H 0.7824 1.2852 0.6860 0.078 Uiso 1 1 calc R . .
H6B H 0.7552 1.1965 0.6576 0.078 Uiso 1 1 calc R . .
C7 C 0.8666(4) 1.2055(2) 0.7701(3) 0.0642(11) Uani 1 1 d . . .
H7A H 0.9248 1.2414 0.7929 0.077 Uiso 1 1 calc R . .
H7B H 0.8959 1.1523 0.7650 0.077 Uiso 1 1 calc R . .
C8 C 0.7801(5) 1.2052(3) 0.8363(3) 0.0895(16) Uani 1 1 d . . .
H8A H 0.7627 1.2601 0.8496 0.107 Uiso 1 1 calc R . .
H8B H 0.7156 1.1808 0.8043 0.107 Uiso 1 1 calc R . .
C9 C 0.8083(5) 1.1640(3) 0.9234(4) 0.0998(18) Uani 1 1 d . . .
H9A H 0.7545 1.1761 0.9636 0.120 Uiso 1 1 calc R . .
H9B H 0.8763 1.1850 0.9528 0.120 Uiso 1 1 calc R . .
C10 C 0.8181(5) 1.0740(3) 0.9167(3) 0.0959(18) Uani 1 1 d . . .
H10A H 0.7617 1.0546 0.8702 0.115 Uiso 1 1 calc R . .
H10B H 0.8864 1.0614 0.8954 0.115 Uiso 1 1 calc R . .
C11 C 0.8115(6) 1.0311(3) 1.0029(4) 0.109(2) Uani 1 1 d . . .
H11A H 0.7427 1.0436 1.0232 0.131 Uiso 1 1 calc R . .
H11B H 0.8669 1.0519 1.0494 0.131 Uiso 1 1 calc R . .
C12 C 0.8227(4) 0.9422(2) 1.0012(3) 0.0749(13) Uani 1 1 d . . .
H12A H 0.7717 0.9209 0.9513 0.090 Uiso 1 1 calc R . .
H12B H 0.8943 0.9289 0.9877 0.090 Uiso 1 1 calc R . .
C13 C 0.8043(5) 0.9024(3) 1.0902(3) 0.0846(16) Uani 1 1 d . . .
H13A H 0.8516 0.9267 1.1405 0.102 Uiso 1 1 calc R . .
H13B H 0.7310 0.9130 1.1013 0.102 Uiso 1 1 calc R . .
C14 C 0.8219(4) 0.8141(2) 1.0939(3) 0.0626(10) Uani 1 1 d . . .
H14A H 0.8971 0.8033 1.0902 0.075 Uiso 1 1 calc R . .
H14B H 0.7803 0.7898 1.0403 0.075 Uiso 1 1 calc R . .
C15 C 0.7906(4) 0.7754(2) 1.1818(3) 0.0681(12) Uani 1 1 d . . .
H15A H 0.8269 0.8038 1.2351 0.082 Uiso 1 1 calc R . .
H15B H 0.7140 0.7825 1.1822 0.082 Uiso 1 1 calc R . .
C16 C 0.8159(3) 0.6886(2) 1.1934(3) 0.0583(10) Uani 1 1 d . . .
H16A H 0.8921 0.6806 1.1912 0.070 Uiso 1 1 calc R . .
H16B H 0.7769 0.6593 1.1421 0.070 Uiso 1 1 calc R . .
C17 C 0.7870(3) 0.6558(2) 1.2830(3) 0.0534(9) Uani 1 1 d . . .
H17A H 0.8217 0.6043 1.2950 0.064 Uiso 1 1 calc R . .
H17B H 0.8140 0.6915 1.3333 0.064 Uiso 1 1 calc R . .
C18 C 0.6119(3) 0.69907(19) 1.3233(2) 0.0453(8) Uani 1 1 d . . .
H18 H 0.6460 0.7433 1.3526 0.054 Uiso 1 1 calc R . .
C19 C 0.5045(3) 0.6892(2) 1.3232(3) 0.0540(9) Uani 1 1 d . . .
H19 H 0.4648 0.7268 1.3514 0.065 Uiso 1 1 calc R . .
C20 C 0.4552(3) 0.6233(2) 1.2810(3) 0.0577(10) Uani 1 1 d . . .
H20 H 0.3821 0.6149 1.2819 0.069 Uiso 1 1 calc R . .
C21 C 0.5151(3) 0.5697(2) 1.2374(3) 0.0557(10) Uani 1 1 d . . .
H21 H 0.4822 0.5256 1.2069 0.067 Uiso 1 1 calc R . .
C22 C 0.6218(3) 0.5814(2) 1.2391(2) 0.0464(8) Uani 1 1 d . . .
H22 H 0.6628 0.5448 1.2106 0.056 Uiso 1 1 calc R . .

loop_
_atom_site_aniso_label
_atom_site_aniso_U_11
_atom_site_aniso_U_22
_atom_site_aniso_U_33
_atom_site_aniso_U_23
_atom_site_aniso_U_13
_atom_site_aniso_U_12
Mo1 0.02976(14) 0.02235(12) 0.03206(13) -0.00052(9) 0.00577(10) 0.00229(10)
Mo2 0.03437(15) 0.03648(14) 0.03124(14) 0.00361(11) 0.00784(11) 0.00046(12)
Mo3 0.02861(14) 0.03641(14) 0.03008(13) -0.00327(10) 0.00036(11) -0.00236(11)
Mo4 0.02945(14) 0.03712(15) 0.03463(14) 0.00168(11) 0.00468(11) 0.00180(11)
O1 0.0364(12) 0.0357(11) 0.0366(11) -0.0082(9) 0.0037(9) 0.0023(9)
O2 0.0321(11) 0.0273(10) 0.0386(11) 0.0061(8) 0.0052(9) 0.0001(9)
O3 0.0387(12) 0.0365(11) 0.0363(11) -0.0033(9) 0.0088(9) -0.0076(10)
O4 0.0304(11) 0.0298(10) 0.0309(10) -0.0021(8) 0.0046(8) 0.0000(9)
O5 0.0406(13) 0.0365(12) 0.0517(13) 0.0024(10) 0.0049(11) 0.0107(10)
O6 0.0416(13) 0.0521(13) 0.0366(11) -0.0073(10) 0.0060(10) 0.0117(11)
O7 0.0602(16) 0.0545(15) 0.0467(13) 0.0214(11) 0.0063(12) -0.0049(13)
O8 0.0550(16) 0.0650(16) 0.0516(14) -0.0169(12) 0.0109(12) -0.0041(13)
O9 0.0466(14) 0.0484(13) 0.0368(12) -0.0086(10) 0.0011(10) -0.0070(11)
O10 0.0371(12) 0.0347(11) 0.0394(11) -0.0026(9) 0.0029(9) -0.0066(9)
O11 0.0351(12) 0.0436(12) 0.0461(12) 0.0053(10) 0.0008(10) 0.0021(10)
O12 0.0470(14) 0.0619(15) 0.0466(13) 0.0036(11) 0.0086(11) 0.0203(12)
O13 0.0476(14) 0.0642(16) 0.0524(14) 0.0169(12) 0.0045(12) -0.0121(12)
N1 0.0508(18) 0.0462(17) 0.0476(16) -0.0051(13) -0.0094(14) -0.0028(14)
N2 0.0345(14) 0.0354(14) 0.0415(14) -0.0016(11) 0.0080(12) -0.0002(12)
C1 0.060(2) 0.047(2) 0.054(2) -0.0061(17) -0.0080(19) -0.0060(18)
C2 0.069(3) 0.075(3) 0.047(2) -0.005(2) -0.001(2) 0.001(2)
C3 0.073(3) 0.111(4) 0.050(2) 0.020(3) 0.001(2) -0.005(3)
C4 0.081(3) 0.074(3) 0.084(3) 0.027(3) -0.016(3) -0.020(3)
C5 0.067(3) 0.043(2) 0.076(3) 0.001(2) -0.021(2) -0.006(2)
C6 0.056(2) 0.065(3) 0.073(3) -0.021(2) 0.003(2) -0.004(2)
C7 0.081(3) 0.051(2) 0.064(2) -0.0044(19) 0.020(2) -0.013(2)
C8 0.127(5) 0.059(3) 0.090(3) -0.002(2) 0.045(3) 0.001(3)
C9 0.149(5) 0.071(3) 0.089(4) 0.012(3) 0.052(4) 0.018(3)
C10 0.152(6) 0.065(3) 0.075(3) 0.005(2) 0.031(3) 0.004(3)
C11 0.184(7) 0.071(3) 0.083(3) 0.005(3) 0.059(4) 0.004(4)
C12 0.105(4) 0.060(3) 0.064(3) -0.002(2) 0.026(3) -0.006(3)
C13 0.137(5) 0.057(3) 0.070(3) -0.005(2) 0.050(3) -0.006(3)
C14 0.074(3) 0.061(2) 0.055(2) -0.0094(19) 0.018(2) -0.001(2)
C15 0.088(3) 0.058(2) 0.063(2) -0.003(2) 0.030(2) 0.013(2)
C16 0.045(2) 0.059(2) 0.074(3) -0.009(2) 0.0230(19) -0.0009(19)
C17 0.0365(19) 0.060(2) 0.065(2) -0.0049(18) 0.0132(17) -0.0028(17)
C18 0.052(2) 0.0325(17) 0.0523(19) -0.0086(14) 0.0099(17) 0.0027(15)
C19 0.044(2) 0.053(2) 0.067(2) -0.0108(18) 0.0167(18) 0.0101(18)
C20 0.036(2) 0.075(3) 0.062(2) -0.002(2) 0.0066(17) -0.0037(19)
C21 0.050(2) 0.053(2) 0.063(2) -0.0151(18) 0.0025(19) -0.0134(18)
C22 0.054(2) 0.0380(18) 0.0483(19) -0.0099(15) 0.0124(17) 0.0002(16)

loop_
_atom_type_symbol
_atom_type_description
_atom_type_scat_dispersion_real
_atom_type_scat_dispersion_imag
_atom_type_scat_source
C C 0.0033 0.0016 'International Tables Vol C Tables 4.2.6.8 and 6.1.1.4'
H H 0.0000 0.0000 'International Tables Vol C Tables 4.2.6.8 and 6.1.1.4'
N N 0.0061 0.0033 'International Tables Vol C Tables 4.2.6.8 and 6.1.1.4'
O O 0.0106 0.0060 'International Tables Vol C Tables 4.2.6.8 and 6.1.1.4'
Mo Mo -1.6832 0.6857 'International Tables Vol C Tables 4.2.6.8 and 6.1.1.4'

loop_
_geom_angle_atom_site_label_1
_geom_angle_atom_site_label_2
_geom_angle_atom_site_label_3
_geom_angle
_geom_angle_site_symmetry_1
_geom_angle_site_symmetry_3
_geom_angle_publ_flag
O5 Mo1 O1 104.87(10) . . ?
O5 Mo1 O2 103.15(10) . . ?
O1 Mo1 O2 104.62(9) . . ?
O5 Mo1 O4 103.52(9) . . ?
O1 Mo1 O4 100.94(9) . . ?
O2 Mo1 O4 136.49(8) . . ?
O5 Mo1 O3 91.67(9) . . ?
O1 Mo1 O3 163.12(8) . . ?
O2 Mo1 O3 74.10(8) . . ?
O4 Mo1 O3 71.38(7) . . ?
O5 Mo1 O4 176.52(9) . 3_565 ?
O1 Mo1 O4 77.77(8) . 3_565 ?
O2 Mo1 O4 73.84(7) . 3_565 ?
O4 Mo1 O4 78.00(8) . 3_565 ?
O3 Mo1 O4 85.84(7) . 3_565 ?
O7 Mo2 O8 105.63(12) . . ?
O7 Mo2 O6 113.05(11) . . ?
O8 Mo2 O6 102.22(11) . . ?
O7 Mo2 O3 111.76(11) . . ?
O8 Mo2 O3 103.11(11) . . ?
O6 Mo2 O3 119.08(9) . . ?
O7 Mo2 O2 88.11(9) . . ?
O8 Mo2 O2 166.26(10) . . ?
O6 Mo2 O2 71.58(8) . . ?
O3 Mo2 O2 70.91(8) . . ?
O9 Mo3 O11 104.44(11) . . ?
O9 Mo3 O10 103.20(10) . . ?
O11 Mo3 O10 99.34(10) . . ?
O9 Mo3 O3 98.74(10) . . ?
O11 Mo3 O3 96.22(10) . . ?
O10 Mo3 O3 148.87(9) . . ?
O9 Mo3 O4 155.86(9) . . ?
O11 Mo3 O4 99.03(9) . . ?
O10 Mo3 O4 78.15(8) . . ?
O3 Mo3 O4 72.87(8) . . ?
O9 Mo3 O1 85.05(9) . 3_565 ?
O11 Mo3 O1 170.38(9) . 3_565 ?
O10 Mo3 O1 79.69(8) . 3_565 ?
O3 Mo3 O1 80.51(8) . 3_565 ?
O4 Mo3 O1 71.37(7) . 3_565 ?
O13 Mo4 O12 106.01(12) . . ?
O13 Mo4 O10 99.08(11) . . ?
O12 Mo4 O10 98.32(10) . . ?
O13 Mo4 O6 100.08(11) . 3_565 ?
O12 Mo4 O6 91.75(10) . 3_565 ?
O10 Mo4 O6 154.94(9) . 3_565 ?
O13 Mo4 O2 96.84(10) . 3_565 ?
O12 Mo4 O2 155.77(10) . 3_565 ?
O10 Mo4 O2 85.70(8) . 3_565 ?
O6 Mo4 O2 76.13(8) 3_565 3_565 ?
O13 Mo4 O4 162.41(10) . . ?
O12 Mo4 O4 90.01(9) . . ?
O10 Mo4 O4 70.84(7) . . ?
O6 Mo4 O4 86.36(8) 3_565 . ?
O2 Mo4 O4 68.63(7) 3_565 . ?
Mo1 O1 Mo3 113.70(9) . 3_565 ?
Mo1 O2 Mo4 122.62(9) . 3_565 ?
Mo1 O2 Mo2 105.12(8) . . ?
Mo4 O2 Mo2 92.35(7) 3_565 . ?
Mo2 O3 Mo3 141.52(11) . . ?
Mo2 O3 Mo1 109.30(9) . . ?
Mo3 O3 Mo1 102.88(8) . . ?
Mo1 O4 Mo3 110.46(8) . . ?
Mo1 O4 Mo1 102.00(8) . 3_565 ?
Mo3 O4 Mo1 96.07(7) . 3_565 ?
Mo1 O4 Mo4 155.55(9) . . ?
Mo3 O4 Mo4 88.10(6) . . ?
Mo1 O4 Mo4 91.25(6) 3_565 . ?
Mo2 O6 Mo4 119.94(11) . 3_565 ?
Mo3 O10 Mo4 117.87(10) . . ?
C1 N1 C5 121.4(4) . . ?
C1 N1 C6 118.9(3) . . ?
C5 N1 C6 119.7(3) . . ?
C18 N2 C22 121.0(3) . . ?
C18 N2 C17 120.8(3) . . ?
C22 N2 C17 118.2(3) . . ?
N1 C1 C2 120.3(4) . . ?
N1 C1 H1 119.9 . . ?
C2 C1 H1 119.9 . . ?
C1 C2 C3 119.6(4) . . ?
C1 C2 H2 120.2 . . ?
C3 C2 H2 120.2 . . ?
C2 C3 C4 119.0(4) . . ?
C2 C3 H3 120.5 . . ?
C4 C3 H3 120.5 . . ?
C5 C4 C3 120.1(4) . . ?
C5 C4 H4 120.0 . . ?
C3 C4 H4 120.0 . . ?
N1 C5 C4 119.6(4) . . ?
N1 C5 H5 120.2 . . ?
C4 C5 H5 120.2 . . ?
C7 C6 N1 113.6(3) . . ?
C7 C6 H6A 108.8 . . ?
N1 C6 H6A 108.8 . . ?
C7 C6 H6B 108.8 . . ?
N1 C6 H6B 108.8 . . ?
H6A C6 H6B 107.7 . . ?
C6 C7 C8 106.8(4) . . ?
C6 C7 H7A 110.4 . . ?
C8 C7 H7A 110.4 . . ?
C6 C7 H7B 110.4 . . ?
C8 C7 H7B 110.4 . . ?
H7A C7 H7B 108.6 . . ?
C9 C8 C7 115.8(5) . . ?
C9 C8 H8A 108.3 . . ?
C7 C8 H8A 108.3 . . ?
C9 C8 H8B 108.3 . . ?
C7 C8 H8B 108.3 . . ?
H8A C8 H8B 107.4 . . ?
C8 C9 C10 115.5(5) . . ?
C8 C9 H9A 108.4 . . ?
C10 C9 H9A 108.4 . . ?
C8 C9 H9B 108.4 . . ?
C10 C9 H9B 108.4 . . ?
H9A C9 H9B 107.5 . . ?
C11 C10 C9 114.9(4) . . ?
C11 C10 H10A 108.5 . . ?
C9 C10 H10A 108.5 . . ?
C11 C10 H10B 108.5 . . ?
C9 C10 H10B 108.5 . . ?
H10A C10 H10B 107.5 . . ?
C10 C11 C12 117.5(4) . . ?
C10 C11 H11A 107.9 . . ?
C12 C11 H11A 107.9 . . ?
C10 C11 H11B 107.9 . . ?
C12 C11 H11B 107.9 . . ?
H11A C11 H11B 107.2 . . ?
C13 C12 C11 113.8(4) . . ?
C13 C12 H12A 108.8 . . ?
C11 C12 H12A 108.8 . . ?
C13 C12 H12B 108.8 . . ?
C11 C12 H12B 108.8 . . ?
H12A C12 H12B 107.7 . . ?
C14 C13 C12 115.6(4) . . ?
C14 C13 H13A 108.4 . . ?
C12 C13 H13A 108.4 . . ?
C14 C13 H13B 108.4 . . ?
C12 C13 H13B 108.4 . . ?
H13A C13 H13B 107.4 . . ?
C13 C14 C15 113.4(3) . . ?
C13 C14 H14A 108.9 . . ?
C15 C14 H14A 108.9 . . ?
C13 C14 H14B 108.9 . . ?
C15 C14 H14B 108.9 . . ?
H14A C14 H14B 107.7 . . ?
C16 C15 C14 115.7(3) . . ?
C16 C15 H15A 108.3 . . ?
C14 C15 H15A 108.3 . . ?
C16 C15 H15B 108.3 . . ?
C14 C15 H15B 108.3 . . ?
H15A C15 H15B 107.4 . . ?
C15 C16 C17 112.6(3) . . ?
C15 C16 H16A 109.1 . . ?
C17 C16 H16A 109.1 . . ?
C15 C16 H16B 109.1 . . ?
C17 C16 H16B 109.1 . . ?
H16A C16 H16B 107.8 . . ?
N2 C17 C16 112.4(3) . . ?
N2 C17 H17A 109.1 . . ?
C16 C17 H17A 109.1 . . ?
N2 C17 H17B 109.1 . . ?
C16 C17 H17B 109.1 . . ?
H17A C17 H17B 107.9 . . ?
N2 C18 C19 120.6(3) . . ?
N2 C18 H18 119.7 . . ?
C19 C18 H18 119.7 . . ?
C18 C19 C20 119.3(3) . . ?
C18 C19 H19 120.3 . . ?
C20 C19 H19 120.3 . . ?
C19 C20 C21 119.3(3) . . ?
C19 C20 H20 120.4 . . ?
C21 C20 H20 120.4 . . ?
C22 C21 C20 119.7(3) . . ?
C22 C21 H21 120.1 . . ?
C20 C21 H21 120.1 . . ?
N2 C22 C21 120.1(3) . . ?
N2 C22 H22 120.0 . . ?
C21 C22 H22 120.0 . . ?

loop_
_geom_bond_atom_site_label_1
_geom_bond_atom_site_label_2
_geom_bond_distance
_geom_bond_site_symmetry_2
_geom_bond_publ_flag
Mo1 O5 1.695(2) . ?
Mo1 O1 1.7340(19) . ?
Mo1 O2 1.8647(19) . ?
Mo1 O4 1.9185(19) . ?
Mo1 O3 2.333(2) . ?
Mo1 O4 2.4413(19) 3_565 ?
Mo2 O7 1.691(2) . ?
Mo2 O8 1.698(2) . ?
Mo2 O6 1.841(2) . ?
Mo2 O3 1.881(2) . ?
Mo2 O2 2.453(2) . ?
Mo3 O9 1.697(2) . ?
Mo3 O11 1.698(2) . ?
Mo3 O10 1.894(2) . ?
Mo3 O3 1.998(2) . ?
Mo3 O4 2.2075(18) . ?
Mo3 O1 2.377(2) 3_565 ?
Mo4 O13 1.685(2) . ?
Mo4 O12 1.698(2) . ?
Mo4 O10 1.923(2) . ?
Mo4 O6 2.000(2) 3_565 ?
Mo4 O2 2.148(2) 3_565 ?
Mo4 O4 2.4863(19) . ?
O1 Mo3 2.377(2) 3_565 ?
O2 Mo4 2.148(2) 3_565 ?
O4 Mo1 2.4413(19) 3_565 ?
O6 Mo4 2.000(2) 3_565 ?
N1 C1 1.338(4) . ?
N1 C5 1.340(5) . ?
N1 C6 1.480(5) . ?
N2 C18 1.332(4) . ?
N2 C22 1.343(4) . ?
N2 C17 1.489(4) . ?
C1 C2 1.347(5) . ?
C1 H1 0.9300 . ?
C2 C3 1.372(6) . ?
C2 H2 0.9300 . ?
C3 C4 1.372(7) . ?
C3 H3 0.9300 . ?
C4 C5 1.350(6) . ?
C4 H4 0.9300 . ?
C5 H5 0.9300 . ?
C6 C7 1.479(6) . ?
C6 H6A 0.9700 . ?
C6 H6B 0.9700 . ?
C7 C8 1.540(6) . ?
C7 H7A 0.9700 . ?
C7 H7B 0.9700 . ?
C8 C9 1.444(7) . ?
C8 H8A 0.9700 . ?
C8 H8B 0.9700 . ?
C9 C10 1.515(6) . ?
C9 H9A 0.9700 . ?
C9 H9B 0.9700 . ?
C10 C11 1.453(6) . ?
C10 H10A 0.9700 . ?
C10 H10B 0.9700 . ?
C11 C12 1.495(6) . ?
C11 H11A 0.9700 . ?
C11 H11B 0.9700 . ?
C12 C13 1.497(6) . ?
C12 H12A 0.9700 . ?
C12 H12B 0.9700 . ?
C13 C14 1.493(5) . ?
C13 H13A 0.9700 . ?
C13 H13B 0.9700 . ?
C14 C15 1.526(5) . ?
C14 H14A 0.9700 . ?
C14 H14B 0.9700 . ?
C15 C16 1.491(5) . ?
C15 H15A 0.9700 . ?
C15 H15B 0.9700 . ?
C16 C17 1.499(5) . ?
C16 H16A 0.9700 . ?
C16 H16B 0.9700 . ?
C17 H17A 0.9700 . ?
C17 H17B 0.9700 . ?
C18 C19 1.357(5) . ?
C18 H18 0.9300 . ?
C19 C20 1.369(5) . ?
C19 H19 0.9300 . ?
C20 C21 1.375(5) . ?
C20 H20 0.9300 . ?
C21 C22 1.351(5) . ?
C21 H21 0.9300 . ?
C22 H22 0.9300 . ?

loop_
_geom_torsion_atom_site_label_1
_geom_torsion_atom_site_label_2
_geom_torsion_atom_site_label_3
_geom_torsion_atom_site_label_4
_geom_torsion
_geom_torsion_site_symmetry_1
_geom_torsion_site_symmetry_2
_geom_torsion_site_symmetry_3
_geom_torsion_site_symmetry_4
_geom_torsion_publ_flag
O5 Mo1 O1 Mo3 169.29(10) . . . 3_565 ?
O2 Mo1 O1 Mo3 61.08(11) . . . 3_565 ?
O4 Mo1 O1 Mo3 -83.39(11) . . . 3_565 ?
O3 Mo1 O1 Mo3 -22.3(4) . . . 3_565 ?
O4 Mo1 O1 Mo3 -8.38(8) 3_565 . . 3_565 ?
O5 Mo1 O2 Mo4 -164.00(12) . . . 3_565 ?
O1 Mo1 O2 Mo4 -54.53(13) . . . 3_565 ?
O4 Mo1 O2 Mo4 69.50(16) . . . 3_565 ?
O3 Mo1 O2 Mo4 108.03(12) . . . 3_565 ?
O4 Mo1 O2 Mo4 17.80(10) 3_565 . . 3_565 ?
O5 Mo1 O2 Mo2 93.10(10) . . . . ?
O1 Mo1 O2 Mo2 -157.43(8) . . . . ?
O4 Mo1 O2 Mo2 -33.40(14) . . . . ?
O3 Mo1 O2 Mo2 5.12(7) . . . . ?
O4 Mo1 O2 Mo2 -85.11(8) 3_565 . . . ?
O7 Mo2 O2 Mo1 -120.29(11) . . . . ?
O8 Mo2 O2 Mo1 59.7(4) . . . . ?
O6 Mo2 O2 Mo1 124.63(11) . . . . ?
O3 Mo2 O2 Mo1 -6.47(9) . . . . ?
O7 Mo2 O2 Mo4 114.96(10) . . . 3_565 ?
O8 Mo2 O2 Mo4 -65.1(4) . . . 3_565 ?
O6 Mo2 O2 Mo4 -0.11(8) . . . 3_565 ?
O3 Mo2 O2 Mo4 -131.22(9) . . . 3_565 ?
O7 Mo2 O3 Mo3 -129.71(19) . . . . ?
O8 Mo2 O3 Mo3 -16.7(2) . . . . ?
O6 Mo2 O3 Mo3 95.52(19) . . . . ?
O2 Mo2 O3 Mo3 150.4(2) . . . . ?
O7 Mo2 O3 Mo1 85.17(12) . . . . ?
O8 Mo2 O3 Mo1 -161.82(11) . . . . ?
O6 Mo2 O3 Mo1 -49.60(13) . . . . ?
O2 Mo2 O3 Mo1 5.29(7) . . . . ?
O9 Mo3 O3 Mo2 21.0(2) . . . . ?
O11 Mo3 O3 Mo2 126.66(19) . . . . ?
O10 Mo3 O3 Mo2 -113.6(2) . . . . ?
O4 Mo3 O3 Mo2 -135.8(2) . . . . ?
O1 Mo3 O3 Mo2 -62.47(18) 3_565 . . . ?
O9 Mo3 O3 Mo1 167.36(10) . . . . ?
O11 Mo3 O3 Mo1 -86.95(10) . . . . ?
O10 Mo3 O3 Mo1 32.8(2) . . . . ?
O4 Mo3 O3 Mo1 10.62(7) . . . . ?
O1 Mo3 O3 Mo1 83.91(8) 3_565 . . . ?
O5 Mo1 O3 Mo2 -110.04(11) . . . . ?
O1 Mo1 O3 Mo2 81.2(3) . . . . ?
O2 Mo1 O3 Mo2 -6.84(9) . . . . ?
O4 Mo1 O3 Mo2 146.25(12) . . . . ?
O4 Mo1 O3 Mo2 67.53(10) 3_565 . . . ?
O5 Mo1 O3 Mo3 91.36(11) . . . . ?
O1 Mo1 O3 Mo3 -77.4(3) . . . . ?
O2 Mo1 O3 Mo3 -165.44(11) . . . . ?
O4 Mo1 O3 Mo3 -12.34(8) . . . . ?
O4 Mo1 O3 Mo3 -91.07(9) 3_565 . . . ?
O5 Mo1 O4 Mo3 -75.56(11) . . . . ?
O1 Mo1 O4 Mo3 176.06(9) . . . . ?
O2 Mo1 O4 Mo3 50.82(15) . . . . ?
O3 Mo1 O4 Mo3 11.61(8) . . . . ?
O4 Mo1 O4 Mo3 101.23(10) 3_565 . . . ?
O5 Mo1 O4 Mo1 -176.79(9) . . . 3_565 ?
O1 Mo1 O4 Mo1 74.83(9) . . . 3_565 ?
O2 Mo1 O4 Mo1 -50.41(13) . . . 3_565 ?
O3 Mo1 O4 Mo1 -89.62(8) . . . 3_565 ?
O4 Mo1 O4 Mo1 0.0 3_565 . . 3_565 ?
O5 Mo1 O4 Mo4 61.8(2) . . . . ?
O1 Mo1 O4 Mo4 -46.6(2) . . . . ?
O2 Mo1 O4 Mo4 -171.85(19) . . . . ?
O3 Mo1 O4 Mo4 148.9(3) . . . . ?
O4 Mo1 O4 Mo4 -121.4(3) 3_565 . . . ?
O9 Mo3 O4 Mo1 -86.1(2) . . . . ?
O11 Mo3 O4 Mo1 80.29(11) . . . . ?
O10 Mo3 O4 Mo1 178.02(11) . . . . ?
O3 Mo3 O4 Mo1 -13.48(9) . . . . ?
O1 Mo3 O4 Mo1 -99.00(10) 3_565 . . . ?
O9 Mo3 O4 Mo1 19.2(2) . . . 3_565 ?
O11 Mo3 O4 Mo1 -174.47(8) . . . 3_565 ?
O10 Mo3 O4 Mo1 -76.74(8) . . . 3_565 ?
O3 Mo3 O4 Mo1 91.76(8) . . . 3_565 ?
O1 Mo3 O4 Mo1 6.24(6) 3_565 . . 3_565 ?
O9 Mo3 O4 Mo4 110.2(2) . . . . ?
O11 Mo3 O4 Mo4 -83.41(9) . . . . ?
O10 Mo3 O4 Mo4 14.32(7) . . . . ?
O3 Mo3 O4 Mo4 -177.18(9) . . . . ?
O1 Mo3 O4 Mo4 97.30(7) 3_565 . . . ?
O13 Mo4 O4 Mo1 147.7(3) . . . . ?
O12 Mo4 O4 Mo1 -56.4(2) . . . . ?
O10 Mo4 O4 Mo1 -155.2(3) . . . . ?
O6 Mo4 O4 Mo1 35.4(2) 3_565 . . . ?
O2 Mo4 O4 Mo1 111.9(2) 3_565 . . . ?
O13 Mo4 O4 Mo3 -71.7(3) . . . . ?
O12 Mo4 O4 Mo3 84.19(9) . . . . ?
O10 Mo4 O4 Mo3 -14.61(7) . . . . ?
O6 Mo4 O4 Mo3 175.95(8) 3_565 . . . ?
O2 Mo4 O4 Mo3 -107.52(8) 3_565 . . . ?
O13 Mo4 O4 Mo1 24.3(3) . . . 3_565 ?
O12 Mo4 O4 Mo1 -179.77(9) . . . 3_565 ?
O10 Mo4 O4 Mo1 81.42(8) . . . 3_565 ?
O6 Mo4 O4 Mo1 -88.01(8) 3_565 . . 3_565 ?
O2 Mo4 O4 Mo1 -11.49(6) 3_565 . . 3_565 ?
O7 Mo2 O6 Mo4 -79.52(16) . . . 3_565 ?
O8 Mo2 O6 Mo4 167.42(14) . . . 3_565 ?
O3 Mo2 O6 Mo4 54.71(16) . . . 3_565 ?
O2 Mo2 O6 Mo4 0.14(11) . . . 3_565 ?
O9 Mo3 O10 Mo4 -176.49(12) . . . . ?
O11 Mo3 O10 Mo4 76.17(13) . . . . ?
O3 Mo3 O10 Mo4 -42.8(2) . . . . ?
O4 Mo3 O10 Mo4 -21.19(11) . . . . ?
O1 Mo3 O10 Mo4 -94.12(12) 3_565 . . . ?
O13 Mo4 O10 Mo3 -175.48(13) . . . . ?
O12 Mo4 O10 Mo3 -67.68(14) . . . . ?
O6 Mo4 O10 Mo3 45.0(3) 3_565 . . . ?
O2 Mo4 O10 Mo3 88.27(12) 3_565 . . . ?
O4 Mo4 O10 Mo3 19.42(10) . . . . ?
C5 N1 C1 C2 0.1(5) . . . . ?
C6 N1 C1 C2 178.2(3) . . . . ?
N1 C1 C2 C3 -2.0(6) . . . . ?
C1 C2 C3 C4 2.3(6) . . . . ?
C2 C3 C4 C5 -0.6(7) . . . . ?
C1 N1 C5 C4 1.6(6) . . . . ?
C6 N1 C5 C4 -176.4(4) . . . . ?
C3 C4 C5 N1 -1.4(6) . . . . ?
C1 N1 C6 C7 87.0(4) . . . . ?
C5 N1 C6 C7 -94.9(4) . . . . ?
N1 C6 C7 C8 179.2(3) . . . . ?
C6 C7 C8 C9 166.9(4) . . . . ?
C7 C8 C9 C10 -68.8(7) . . . . ?
C8 C9 C10 C11 -160.8(6) . . . . ?
C9 C10 C11 C12 -178.9(6) . . . . ?
C10 C11 C12 C13 -174.4(6) . . . . ?
C11 C12 C13 C14 -176.0(5) . . . . ?
C12 C13 C14 C15 -173.9(4) . . . . ?
C13 C14 C15 C16 -174.6(4) . . . . ?
C14 C15 C16 C17 177.7(4) . . . . ?
C18 N2 C17 C16 -101.4(4) . . . . ?
C22 N2 C17 C16 79.7(4) . . . . ?
C15 C16 C17 N2 73.9(4) . . . . ?
C22 N2 C18 C19 -0.1(5) . . . . ?
C17 N2 C18 C19 -179.0(3) . . . . ?
N2 C18 C19 C20 0.9(6) . . . . ?
C18 C19 C20 C21 -1.8(6) . . . . ?
C19 C20 C21 C22 1.9(6) . . . . ?
C18 N2 C22 C21 0.2(5) . . . . ?
C17 N2 C22 C21 179.1(3) . . . . ?
C20 C21 C22 N2 -1.2(6) . . . . ?
